data_4000243
loop_
_publ_author_name
'Choe, Wonyoung'
'Miller, Gordon J.'
'Meyers, John'
'Chumbley, Scott'
'Pecharsky, A. O.'

_publ_section_title
;
"Nanoscale Zippers" in the Crystalline Solid: Structural
Variations in the Magnetocaloric Material Gd5(Si1.5Ge2.5)
;
_journal_name_full 'Chemistry of Materials'
_journal_paper_doi 10.1021/cm020928l
_journal_year 2003
_chemical_formula_moiety 'Gd5 Si1.5 Ge2.5'
_chemical_formula_sum 'Gd5 Ge2.5 Si1.5'
_chemical_formula_weight 1009.86
_space_group_IT_number 62
_symmetry_cell_setting orthorhombic
_symmetry_space_group_name_Hall '-P 2ac 2n'
_symmetry_space_group_name_H-M 'P n m a'
_atom_sites_solution_hydrogens geom
_atom_sites_solution_primary direct
_atom_sites_solution_secondary difmap
_cell_angle_alpha 90.00
_cell_angle_beta 90.00
_cell_angle_gamma 90.00
_cell_formula_units_Z 4
_cell_length_a 7.517(3)
_cell_length_b 14.800(5)
_cell_length_c 7.790(3)
_cell_measurement_reflns_used ?
_cell_measurement_temperature 163(2)
_cell_measurement_theta_max ?
_cell_measurement_theta_min ?
_cell_volume 866.6(5)
_diffrn_ambient_temperature 293(2)
_diffrn_detector_area_resol_mean ?
_diffrn_measurement_device_type 'Bruker SMART 1000'
_diffrn_measurement_method '\w scans'
_diffrn_radiation_monochromator graphite
_diffrn_radiation_source 'fine-focus sealed tube'
_diffrn_radiation_type MoK\a
_diffrn_radiation_wavelength 0.71073
_diffrn_reflns_av_R_equivalents 0.0522
_diffrn_reflns_av_sigmaI/netI 0.0359
_diffrn_reflns_limit_h_max 4
_diffrn_reflns_limit_h_min -8
_diffrn_reflns_limit_k_max 15
_diffrn_reflns_limit_k_min -16
_diffrn_reflns_limit_l_max 8
_diffrn_reflns_limit_l_min -8
_diffrn_reflns_number 2011
_diffrn_reflns_theta_max 23.30
_diffrn_reflns_theta_min 2.75
_diffrn_standards_decay_% 0
_diffrn_standards_interval_count ?
_diffrn_standards_interval_time ?
_diffrn_standards_number ?
_exptl_absorpt_coefficient_mu 44.715
_exptl_absorpt_correction_T_max ?
_exptl_absorpt_correction_T_min ?
_exptl_absorpt_correction_type empirical
_exptl_absorpt_process_details 'SADABS 2.01 (Sheldrick, 2000)'
_exptl_crystal_colour black
_exptl_crystal_density_diffrn 7.569
_exptl_crystal_density_meas ?
_exptl_crystal_density_method 'not measured'
_exptl_crystal_description block
_exptl_crystal_F_000 1648
_exptl_crystal_size_max 0.2
_exptl_crystal_size_mid 0.1
_exptl_crystal_size_min 0.05
_refine_ls_extinction_coef 0.00023(10)
_refine_ls_extinction_expression Fc^*^=kFc[1+0.001xFc^2^\l^3^/sin(2\q)]^-1/4^
_refine_ls_extinction_method SHELXL
_refine_ls_goodness_of_fit_ref 1.035
_refine_ls_hydrogen_treatment mixed
_refine_ls_matrix_type full
_refine_ls_number_parameters 50
_refine_ls_number_reflns 645
_refine_ls_number_restraints 0
_refine_ls_restrained_S_all 1.035
_refine_ls_R_factor_all 0.0470
_refine_ls_R_factor_gt 0.0403
_refine_ls_shift/su_max 1.481
_refine_ls_shift/su_mean 0.030
_refine_ls_structure_factor_coef Fsqd
_refine_ls_weighting_details 'calc w=1/[\s^2^(Fo^2^)+(0.0659P)^2^+0.0000P] where P=(Fo^2^+2Fc^2^)/3'
_refine_ls_weighting_scheme calc
_refine_ls_wR_factor_gt 0.0944
_refine_ls_wR_factor_ref 0.0971
_reflns_number_gt 546
_reflns_number_total 645
_reflns_threshold_expression >2sigma(I)
_cod_original_formula_sum 'Gd5 Si1.5 Ge2.5'
_cod_database_code 4000243

loop_
_symmetry_equiv_pos_as_xyz
'x, y, z'
'-x+1/2, -y, z+1/2'
'-x, y+1/2, -z'
'x+1/2, -y+1/2, -z+1/2'
'-x, -y, -z'
'x-1/2, y, -z-1/2'
'x, -y-1/2, z'
'-x-1/2, y-1/2, z-1/2'

loop_
_atom_site_label
_atom_site_type_symbol
_atom_site_fract_x
_atom_site_fract_y
_atom_site_fract_z
_atom_site_U_iso_or_equiv
_atom_site_adp_type
_atom_site_occupancy
_atom_site_symmetry_multiplicity
_atom_site_calc_flag
_atom_site_refinement_flags
_atom_site_disorder_assembly
_atom_site_disorder_group
Gd1 Gd 0.02221(12) 0.40335(6) 0.18236(10) 0.0072(4) Uani 1 1 d . . .
Gd2 Gd 0.67909(11) 0.37729(6) 0.82311(10) 0.0065(4) Uani 1 1 d . . .
Gd3 Gd 0.14941(16) 0.7500 0.50944(14) 0.0058(4) Uani 1 2 d S . .
T1G Ge 0.8462(3) 0.45972(16) 0.5296(3) 0.0075(9) Uani 0.690(8) 1 d P . .
T1S Si 0.8462(3) 0.45972(16) 0.5296(3) 0.0075(9) Uani 0.31 1 d P . .
T2G Ge 0.0237(5) 0.7500 0.1024(4) 0.0061(14) Uani 0.526(10) 2 d SP . .
T2S Si 0.0237(5) 0.7500 0.1024(4) 0.0061(14) Uani 0.47 2 d SP . .
T3G Ge 0.2689(5) 0.7500 0.8707(4) 0.0058(13) Uani 0.523(10) 2 d SP . .
T3S Si 0.2689(5) 0.7500 0.8707(4) 0.0058(13) Uani 0.48 2 d SP . .

loop_
_atom_site_aniso_label
_atom_site_aniso_U_11
_atom_site_aniso_U_22
_atom_site_aniso_U_33
_atom_site_aniso_U_23
_atom_site_aniso_U_13
_atom_site_aniso_U_12
Gd1 0.0078(6) 0.0119(6) 0.0018(5) -0.0003(3) 0.0012(3) -0.0010(4)
Gd2 0.0071(6) 0.0107(6) 0.0018(5) -0.0002(3) 0.0003(3) 0.0000(4)
Gd3 0.0064(7) 0.0097(8) 0.0014(7) 0.000 0.0000(5) 0.000
T1G 0.0104(14) 0.0115(16) 0.0006(13) 0.0014(9) 0.0004(9) -0.0017(10)
T1S 0.0104(14) 0.0115(16) 0.0006(13) 0.0014(9) 0.0004(9) -0.0017(10)
T2G 0.007(2) 0.010(2) 0.001(2) 0.000 -0.0001(14) 0.000
T2S 0.007(2) 0.010(2) 0.001(2) 0.000 -0.0001(14) 0.000
T3G 0.007(2) 0.010(2) 0.000(2) 0.000 -0.0009(15) 0.000
T3S 0.007(2) 0.010(2) 0.000(2) 0.000 -0.0009(15) 0.000
